data_9004145
loop_
_publ_author_name
'Hawthorne, F. C.'

_publ_section_title
;
 The crystal structure of morinite
;
_journal_name_full 'The Canadian Mineralogist'
_journal_page_first 93
_journal_page_last 102
_journal_volume 17
_journal_year 1979
_chemical_formula_sum 'Al2 Ca2 F4 H5 Na O11 P2'
_chemical_name_mineral Morinite
_space_group_IT_number 11
_symmetry_space_group_name_Hall '-P 2yb'
_symmetry_space_group_name_H-M 'P 1 21/m 1'
_cell_angle_alpha 90
_cell_angle_beta 105.5
_cell_angle_gamma 90
_cell_length_a 9.454
_cell_length_b 10.692
_cell_length_c 5.444
_cell_formula_units_Z 2
_cell_volume 530.277
_database_code_amcsd 0005168
_exptl_crystal_density_diffrn 2.982
_cod_original_formula_sum 'Ca2 Al2 Na P2 O11 F4 H5'
_cod_database_code 9004145

loop_
_space_group_symop_operation_xyz
x,y,z
x,1/2-y,z
-x,1/2+y,-z
-x,-y,-z

loop_
_atom_site_aniso_label
_atom_site_aniso_U_11
_atom_site_aniso_U_22
_atom_site_aniso_U_33
_atom_site_aniso_U_12
_atom_site_aniso_U_13
_atom_site_aniso_U_23
Ca 0.00631 0.00811 0.01046 -0.00099 0.00024 -0.00170
Al 0.00463 0.00521 0.00920 0.00049 0.00266 0.00028
Na 0.01976 0.01100 0.01840 0.00000 0.00508 0.00000
P1 0.00463 0.00521 0.00697 0.00000 0.00218 0.00000
P2 0.00378 0.00637 0.00850 0.00000 0.00218 0.00000
O1 0.00883 0.00985 0.00892 0.00000 -0.00024 0.00000
O2 0.00715 0.00637 0.01129 0.00000 0.00533 0.00000
O3 0.00336 0.00869 0.01589 0.00000 0.00169 0.00000
O4 0.01177 0.01100 0.01213 0.00000 0.00363 0.00000
O5 0.00631 0.01158 0.01171 0.00000 0.00557 0.00000
O6 0.00673 0.00927 0.01171 0.00247 0.00194 0.00057
O7 0.00631 0.00811 0.01659 0.00049 0.00533 0.00142
O8 0.00799 0.00637 0.00920 0.00099 0.00169 0.00028
F1 0.00589 0.01100 0.01269 -0.00247 0.00363 0.00085
F2 0.01051 0.00637 0.01352 0.00148 0.00266 -0.00028

loop_
_atom_site_label
_atom_site_fract_x
_atom_site_fract_y
_atom_site_fract_z
_atom_site_U_iso_or_equiv
Ca 0.14521 0.58288 0.24000 ?
Al 0.25760 0.40620 0.77330 ?
Na 0.68850 0.25000 0.20830 ?
P1 0.04380 0.25000 0.37150 ?
P2 0.50870 0.25000 0.64150 ?
O1 0.96990 0.25000 0.08540 ?
O2 0.22870 0.25000 0.89620 ?
O3 0.67540 0.25000 0.76500 ?
O4 0.47480 0.25000 0.35350 ?
O5 0.92920 0.25000 0.52480 ?
O6 0.35540 0.04190 0.13040 ?
O7 0.44230 0.13400 0.73460 ?
O8 0.14330 0.13200 0.44160 ?
F1 0.09680 0.03280 0.86050 ?
F2 0.71500 0.05870 0.33920 ?
H1 0.16900 0.25000 0.98500 0.01267
H2 0.42600 0.99200 0.16200 0.01267
H3 0.38200 0.11200 0.21800 0.01267

loop_
_cod_related_entry_id
_cod_related_entry_database
_cod_related_entry_code
1 AMCSD 0005168
